data_2007182
loop_
_publ_author_name
'Tarimci, \,Celik'
'Ercan, Filiz'
'Ko\,co\=glu, Meltem'
'\"Oren , \.Ilkay'

_publ_section_title
;
 <i>N</i>-(2-Hydroxy-5-chlorophenyl)thiophenylacetamide
;
_journal_issue 4
_journal_name_full 'Acta Crystallographica Section C'
_journal_page_first 488
_journal_page_last 489
_journal_paper_doi 10.1107/S010827019701545X
_journal_volume 54
_journal_year 1998
_chemical_formula_moiety 'C14 H12 Cl1 N1 O2 S1'
_chemical_formula_sum 'C14 H12 Cl N O2 S'
_chemical_formula_weight 293.76
_space_group_IT_number 2
_symmetry_cell_setting triclinic
_symmetry_space_group_name_Hall '-P 1'
_symmetry_space_group_name_H-M 'P -1'
_atom_type_scat_source IntTabIV
_cell_angle_alpha 85.043(7)
_cell_angle_beta 73.879(8)
_cell_angle_gamma 82.665(7)
_cell_formula_units_Z 2
_cell_length_a 7.4710(10)
_cell_length_b 7.7350(10)
_cell_length_c 12.3300(10)
_cell_measurement_reflns_used 25
_cell_measurement_temperature 295
_cell_measurement_theta_max 18
_cell_measurement_theta_min 10
_cell_volume 677.94(14)
_computing_data_collection 'CAD-4 Express Software (Enraf-Nonius, 1993)'
_computing_data_reduction 'MolEN (Fair, 1990)'
_computing_molecular_graphics 'MolEN version of ORTEP'
_computing_publication_material MolEN
_computing_structure_refinement 'LSFM in MolEN'
_computing_structure_solution 'SIMPEL in MolEN'
_diffrn_measurement_device 'Enraf-Nonius CAD-4'
_diffrn_measurement_method '\w/2\q scans'
_diffrn_radiation_type MoK\a
_diffrn_radiation_wavelength 0.71073
_diffrn_reflns_av_R_equivalents 0.008
_diffrn_reflns_limit_h_max 8
_diffrn_reflns_limit_h_min -8
_diffrn_reflns_limit_k_max 0
_diffrn_reflns_limit_k_min -9
_diffrn_reflns_limit_l_max 14
_diffrn_reflns_limit_l_min -14
_diffrn_reflns_number 2542
_diffrn_reflns_theta_max 26.3
_diffrn_reflns_theta_min 2.2
_diffrn_standards_decay_% 0.7
_diffrn_standards_interval_time 120
_diffrn_standards_number 3
_exptl_absorpt_coefficient_mu 0.42
_exptl_absorpt_correction_T_max 0.975
_exptl_absorpt_correction_T_min 0.973
_exptl_absorpt_correction_type 'empirical via \y scans (Fair, 1990)'
_exptl_crystal_colour yellow
_exptl_crystal_density_diffrn 1.44
_exptl_crystal_density_meas ?
_exptl_crystal_description prismatic
_exptl_crystal_size_max 0.28
_exptl_crystal_size_mid 0.16
_exptl_crystal_size_min 0.06
_refine_diff_density_max 0.25
_refine_diff_density_min -0.20
_refine_ls_extinction_method none
_refine_ls_goodness_of_fit_obs 1.11
_refine_ls_hydrogen_treatment 'H atoms: see text'
_refine_ls_number_parameters 172
_refine_ls_number_reflns 1974
_refine_ls_R_factor_obs .033
_refine_ls_shift/esd_max 0.0002
_refine_ls_structure_factor_coef F
_refine_ls_weighting_details 'w = \s^2^(F) + 0.0004F^2^ + 0.50'
_refine_ls_weighting_scheme calc
_refine_ls_wR_factor_obs .043
_reflns_number_observed 1974
_reflns_number_total 2352
_reflns_observed_criterion I>2\s(I)
_cod_data_source_file mu1319.cif
_cod_data_source_block MELCE
_cod_depositor_comments
;
The following automatic conversions were performed:

'_exptl_crystal_density_meas' value 'not measured' was changed to '?'
- the value is perceived as not measured.

Automatic conversion script
Id: cif_fix_values 3008 2015-01-20 13:52:24Z robertas 

The following automatic conversions were performed:

'_refine_ls_weighting_scheme' value 'w = \s^2^(F) + 0.0004F^2^ +
0.50' was changed to 'calc'. New tag '_refine_ls_weighting_details'
was created. The value of the new tag was set to 'w = \s^2^(F) +
0.0004F^2^ + 0.50'.

Automatic conversion script
Id: cif_fix_values 3143 2015-03-26 13:38:13Z robertas 
;
_cod_original_formula_sum 'C14 H12 Cl1 N1 O2 S1'
_cod_database_code 2007182

loop_
_symmetry_equiv_pos_as_xyz
x,y,z
-x,-y,-z

loop_
_atom_site_aniso_label
_atom_site_aniso_U_11
_atom_site_aniso_U_22
_atom_site_aniso_U_33
_atom_site_aniso_U_12
_atom_site_aniso_U_13
_atom_site_aniso_U_23
_atom_site_aniso_type_symbol
Cl .1065(4) .0866(4) .0534(3) -.0297(3) -.0156(3) -.0174(3) Cl
S .0515(3) .0495(2) .0556(3) -.0093(2) -.0015(2) -.0149(2) S
O1 .0309(6) .0900(10) .0494(7) -.0048(6) -.0104(5) -.0106(7) O
O2 .0322(6) .0890(10) .0623(8) -.0032(6) -.0147(5) -.0051(8) O
N .0287(7) .0623(9) .0411(7) -.0038(6) -.0060(6) -.0050(7) N
C1 .0330(8) .0570(10) .0399(9) -.0015(8) -.0084(7) .0028(8) C
C2 .0348(9) .0830(10) .0540(10) .0040(10) -.0052(9) -.0030(10) C
C3 .0540(10) .0730(10) .0470(10) .0070(10) .0015(9) -.0100(10) C
C4 .0620(10) .0530(10) .0420(9) -.0092(9) -.0096(8) -.0029(8) C
C5 .0436(9) .0560(10) .0457(9) -.0098(8) -.0101(7) .0003(8) C
C6 .0326(8) .0480(9) .0382(8) -.0028(7) -.0054(7) .0022(8) C
C7 .0305(8) .0530(10) .0482(9) -.0018(8) -.0084(7) .0047(8) C
C8 .0357(9) .0580(10) .0580(10) .0023(9) -.0008(9) .0020(10) C
C9 .0327(8) .0550(10) .0453(9) -.0005(8) -.0004(8) -.0095(8) C
C10 .0700(10) .0500(10) .0540(10) -.0060(10) -.0060(10) -.0077(9) C
C11 .087(2) .0540(10) .086(2) -.0070(10) -.0060(10) .0010(10) C
C12 .0640(10) .074(2) .100(2) .0010(10) -.0060(10) .0220(10) C
C13 .0490(10) .123(2) .0640(10) .0040(10) -.0120(10) .0290(10) C
C14 .0430(10) .096(2) .0560(10) -.0040(10) -.0095(9) -.0130(10) C

loop_
_atom_site_label
_atom_site_fract_x
_atom_site_fract_y
_atom_site_fract_z
_atom_site_U_iso_or_equiv
_atom_site_thermal_displace_type
_atom_site_calc_flag
_atom_site_calc_attached_atom
_atom_site_type_symbol
Cl .36980(10) .88771(9) .69087(5) .0806(2) Ueq . . Cl
S .71417(7) .51349(7) .06022(5) .05360(10) Ueq . . S
O1 .1862(2) .6006(2) .31650(10) .0565(3) Ueq . . O
O2 .8152(2) .6351(2) .34140(10) .0608(3) Ueq . . O
N .5400(2) .6107(2) .30400(10) .0446(3) Ueq . . N
C1 .2196(2) .6738(3) .4044(2) .0440(4) Ueq . . C
C2 .0807(3) .7411(3) .4943(2) .0595(5) Ueq . . C
C3 .1261(3) .8098(3) .5815(2) .0616(5) Ueq . . C
C4 .3111(3) .8087(3) .5783(2) .0529(5) Ueq . . C
C5 .4536(3) .7440(3) .4889(2) .0483(4) Ueq . . C
C6 .4079(2) .6773(2) .4011(2) .0408(4) Ueq . . C
C7 .7269(2) .5930(3) .2796(2) .0451(4) Ueq . . C
C8 .8319(3) .5106(3) .1688(2) .0536(5) Ueq . . C
C9 .7330(2) .7264(3) -.0031(2) .0461(4) Ueq . . C
C10 .7627(3) .8645(3) .0505(2) .0599(5) Ueq . . C
C11 .7710(4) 1.0281(3) -.0025(2) .0793(7) Ueq . . C
C12 .7498(4) 1.0584(4) -.1075(3) .0849(7) Ueq . . C
C13 .7210(3) .9231(4) -.1634(2) .0824(7) Ueq . . C
C14 .7124(3) .7544(4) -.1122(2) .0652(5) Ueq . . C
H1 .477 .581 .254 .0720 Ueq . . H
H82 .942 .570 .144 .0670 Ueq . . H
H81 .862 .384 .191 .0796 Ueq . . H
H01 .057 .614 .322 .0985 Ueq . . H
H2 -.047 .740 .496 .0771 Ueq . . H
H3 .031 .858 .643 .0796 Ueq . . H
H5 .581 .746 .488 .0632 Ueq . . H
H10 .778 .845 .125 .0783 Ueq . . H
H11 .792 1.122 .036 .1023 Ueq . . H
H12 .756 1.172 -.143 .1099 Ueq . . H
H13 .706 .944 -.238 .1061 Ueq . . H
H14 .692 .660 -.151 .0846 Ueq . . H

loop_
_geom_angle_atom_site_label_1
_geom_angle_atom_site_label_2
_geom_angle_atom_site_label_3
_geom_angle
_geom_angle_publ_flag
C8 S C9 103.20(10) yes
C1 O1 H01 110.7 no
C6 N C7 128.8(2) yes
C6 N H1 109.1 no
C7 N H1 122.1 no
O1 C1 C2 123.9(2) yes
O1 C1 C6 116.40(10) yes
C2 C1 C6 119.7(2) no
C1 C2 C3 120.4(2) no
C1 C2 H2 119.7 no
C3 C2 H2 119.9 no
C2 C3 C4 119.2(2) no
C2 C3 H3 120.7 no
C4 C3 H3 120.2 no
Cl C4 C3 119.5(2) yes
Cl C4 C5 118.6(2) yes
C3 C4 C5 121.9(2) no
C4 C5 C6 118.9(2) no
C4 C5 H5 120.6 no
C6 C5 H5 120.5 no
N C6 C1 115.6(2) yes
N C6 C5 124.4(2) yes
C1 C6 C5 119.9(2) no
O2 C7 N 124.1(2) yes
O2 C7 C8 119.5(2) yes
N C7 C8 116.4(2) yes
S C8 C7 118.80(10) yes
S C8 H82 111.6 no
S C8 H81 106.3 no
C7 C8 H82 103.6 no
C7 C8 H81 104.6 no
H82 C8 H81 111.8 no
S C9 C10 123.5(2) yes
S C9 C14 117.5(2) yes
C10 C9 C14 119.0(2) no
C9 C10 C11 120.6(2) no
C9 C10 H10 119.1 no
C11 C10 H10 120.3 no
C10 C11 C12 121.4(3) no
C10 C11 H11 119.3 no
C12 C11 H11 119.4 no
C11 C12 C13 119.4(3) no
C11 C12 H12 120.3 no
C13 C12 H12 120.3 no
C12 C13 C14 120.8(3) no
C12 C13 H13 119.6 no
C14 C13 H13 119.6 no
C9 C14 C13 118.8(2) no
C9 C14 H14 120.2 no
C13 C14 H14 121.0 no

loop_
_geom_bond_atom_site_label_1
_geom_bond_atom_site_label_2
_geom_bond_site_symmetry_1
_geom_bond_site_symmetry_2
_geom_bond_distance
_geom_bond_publ_flag
Cl C4 . . 1.745(2) yes
S C8 . . 1.792(2) yes
S C9 . . 1.766(2) yes
O1 C1 . . 1.361(3) yes
O1 H01 . . .942 no
O2 C7 . . 1.224(3) yes
N C6 . . 1.412(2) yes
N C7 . . 1.335(2) yes
N H1 . . .923 no
C1 C2 . . 1.378(2) no
C1 C6 . . 1.399(3) no
C2 C3 . . 1.379(4) no
C2 H2 . . .950 no
C3 C4 . . 1.370(3) no
C3 H3 . . .950 no
C4 C5 . . 1.380(3) no
C5 C6 . . 1.379(3) no
C5 H5 . . .950 no
C7 C8 . . 1.521(3) yes
C8 H82 . . .954 no
C8 H81 . . 1.010 no
C9 C10 . . 1.375(3) no
C9 C14 . . 1.391(3) no
C10 C11 . . 1.373(3) no
C10 H10 . . .950 no
C11 C12 . . 1.345(4) no
C11 H11 . . .950 no
C12 C13 . . 1.371(4) no
C12 H12 . . .950 no
C13 C14 . . 1.401(4) no
C13 H13 . . .950 no
C14 H14 . . .950 no

loop_
_geom_torsion_atom_site_label_1
_geom_torsion_atom_site_label_2
_geom_torsion_atom_site_label_3
_geom_torsion_atom_site_label_4
_geom_torsion
_geom_torsion_publ_flag
C9 S C8 C7 80.3(2) yes
C9 S C8 H82 -40.1 no
C9 S C8 H81 -162.3 no
C8 S C9 C10 -22.3(2) no
C8 S C9 C14 159.1(2) no
H01 O1 C1 C2 6.1 no
H01 O1 C1 C6 -174.4 no
C7 N C6 C1 -177.8(2) no
C7 N C6 C5 2.6(3) no
H1 N C6 C1 3.9 no
H1 N C6 C5 -175.7 no
C6 N C7 C8 178.1(2) yes
H1 N C7 O2 177.8 no
H1 N C7 C8 -3.8 no
O1 C1 C2 C3 178.6(2) no
C6 C1 C2 H2 179.5 no
O1 C1 C6 N 2.5(3) no
O1 C1 C6 C5 -177.9(2) no
C2 C1 C6 N -178.0(2) no
C1 C2 C3 H3 180.0 no
H2 C2 C3 C4 179.1 no
C2 C3 C4 Cl -177.6(2) no
H3 C3 C4 Cl 2.9 no
H3 C3 C4 C5 -178.3 no
Cl C4 C5 C6 178.4(2) no
C3 C4 C5 H5 179.2 no
C4 C5 C6 N 178.6(2) no
H5 C5 C6 C1 179.3 no
O2 C7 C8 S -160.3(2) yes
O2 C7 C8 H82 -35.9 no
O2 C7 C8 H81 81.4 no
N C7 C8 S 21.2(3) no
N C7 C8 H82 145.6 no
N C7 C8 H81 -97.1 no
S C9 C10 C11 -178.2(2) no
C14 C9 C10 H10 -179.2 no
S C9 C14 C13 178.1(2) no
C10 C9 C14 H14 179.7 no
C9 C10 C11 H11 -180.0 no
H10 C10 C11 C12 179.8 no
C10 C11 C12 H12 180.0 no
H11 C11 C12 C13 179.6 no
C11 C12 C13 H13 -179.8 no
H12 C12 C13 C14 179.8 no
C12 C13 C14 H14 180.0 no
H13 C13 C14 C9 -179.6 no
